data_4124321
loop_
_publ_author_name
'Butler, L.G.'
'Zietlow, M.H.'
'Che, C.M.'
'Clark, R.J.H.'
'Schaefer, W.P.'
'Grunthaner, P.J.'
'Sridhar, S.'
'Gray, H.B.'
'Swanson, B.I.'

_publ_section_title
;
 Translational Symmetries in the Chain Semiconductors K4 (Pt2 P2 O5 H2)4
 X) * n(H2 O) (X = Cl, Br, I)
;
_journal_name_full 'Journal of the American Chemical Society'
_journal_page_first 1155
_journal_page_last 1162
_journal_volume 110
_journal_year 1988
_chemical_formula_sum 'Cl H14 K4 O23 P8 Pt2'
_chemical_name_systematic 'K4 (Pt2 (P2 O5 H2)4 Cl) (H2 O)3'
_space_group_IT_number 127
_symmetry_space_group_name_Hall '-P 4 2ab'
_symmetry_space_group_name_H-M 'P 4/m b m'
_cell_angle_alpha 90
_cell_angle_beta 90
_cell_angle_gamma 90
_cell_formula_units_Z 2
_cell_length_a 13.17
_cell_length_b 13.17
_cell_length_c 8.077
_cell_volume 1400.947
_citation_journal_id_ASTM JACSAT
_cod_data_source_file Butler_JACSAT_1988_1611.cif
_cod_data_source_block H14Cl1K4O23P8Pt2
_cod_original_formula_sum 'H14 Cl1 K4 O23 P8 Pt2'
_cod_database_code 4124321

loop_
_symmetry_equiv_pos_as_xyz
x,y,z
-y,x,z
-x,-y,z
y,-x,z
x+1/2,-y+1/2,-z
y+1/2,x+1/2,-z
-x+1/2,y+1/2,-z
-y+1/2,-x+1/2,-z
-x,-y,-z
y,-x,-z
x,y,-z
-y,x,-z
-x-1/2,y-1/2,z
-y-1/2,-x-1/2,z
x-1/2,-y-1/2,z
y-1/2,x-1/2,z

loop_
_atom_site_label
_atom_site_type_symbol
_atom_site_fract_x
_atom_site_fract_y
_atom_site_fract_z
_atom_site_occupancy
_atom_site_U_iso_or_equiv
O2 O-2 0.0807 0.2353 0.2572 1 0.0
Cl1 Cl-1 0 0 0.0316 0.5 0.0
O5 O-2 0 0.5 0.2272 0.15 0.0
Pt2 Pt+2 0 0 0.3162 0.5 0.0
O8 O-2 0.0612 0.5612 0.2835 0.075 0.0
O4 O-2 0.103 0.603 0.5 0.375 0.0
O7 O-2 0.0649 0.5649 0 0.675 0.0
K1 K+1 0.2772 0.7772 0 1 0.0
Pt1 Pt+2 0 0 0.3338 0.5 0.0
K2 K+1 0.3892 0.8892 0.5 1 0.0
O6 O-2 0 0.5 0.0909 0.125 0.0
P1 P+3 0.1173 0.1325 0.3174 1 0.0
O1 O-2 0.2161 0.1073 0.214 1 0.0
O3 O-2 0.1659 0.151 0.5 1 0.0
